data_7156999
loop_
_publ_author_name
'Kirillova, Marina V.'
'Fernandes, Tiago A.'
'Andr\'e, V\^ania'
'Kirillov, Alexander M.'

_publ_section_title
;
 Mild C-H functionalization of alkanes catalyzed by bioinspired copper(ii)
 cores.
;
_journal_issue 33
_journal_name_full 'Organic &amp; biomolecular chemistry'
_journal_page_first 7706
_journal_page_last 7714
_journal_paper_doi 10.1039/c9ob01442j
_journal_volume 17
_journal_year 2019
_chemical_formula_sum 'C30 H44 Cu2 N2 O8'
_chemical_formula_weight 687.75
_space_group_crystal_system monoclinic
_space_group_IT_number 14
_space_group_name_Hall '-P 2ybc'
_space_group_name_H-M_alt 'P 1 21/c 1'
_symmetry_space_group_name_Hall '-P 2ybc'
_symmetry_space_group_name_H-M 'P 1 21/c 1'
_atom_sites_solution_hydrogens mixed
_audit_creation_method SHELXL-2014/7
_audit_update_record
;
2019-06-24 deposited with the CCDC.    2019-07-29 downloaded from the CCDC.
;
_cell_angle_alpha 90
_cell_angle_beta 100.803(6)
_cell_angle_gamma 90
_cell_formula_units_Z 4
_cell_length_a 16.608(2)
_cell_length_b 11.434(4)
_cell_length_c 16.771(4)
_cell_measurement_reflns_used 5751
_cell_measurement_temperature 293(2)
_cell_measurement_theta_max 25.649
_cell_measurement_theta_min 2.175
_cell_volume 3128.3(14)
_computing_cell_refinement 'BRUKER SMART (Bruker, 2005)'
_computing_data_collection 'BRUKER SMART (Bruker, 2005)'
_computing_data_reduction 'BRUKER SAINT (Bruker, 2005)'
_computing_molecular_graphics 'ORTEP 3.2 (Farrugia, 1997) and Mercury 2.2'
_computing_structure_refinement 'SHELXL-97 (Sheldrick, 2008)'
_computing_structure_solution 'SIR 97 (Altomare et al, 1999)'
_diffrn_ambient_temperature 293(2)
_diffrn_measured_fraction_theta_full 0.974
_diffrn_measured_fraction_theta_max 0.971
_diffrn_measurement_device_type 'CCD area detector'
_diffrn_measurement_method 'phi and omega scans'
_diffrn_radiation_monochromator graphite
_diffrn_radiation_source 'fine-focus sealed tube'
_diffrn_radiation_type MoK\a
_diffrn_radiation_wavelength 0.71069
_diffrn_reflns_av_R_equivalents 0.1301
_diffrn_reflns_av_unetI/netI 0.0913
_diffrn_reflns_Laue_measured_fraction_full 0.974
_diffrn_reflns_Laue_measured_fraction_max 0.971
_diffrn_reflns_limit_h_max 20
_diffrn_reflns_limit_h_min -20
_diffrn_reflns_limit_k_max 13
_diffrn_reflns_limit_k_min -13
_diffrn_reflns_limit_l_max 19
_diffrn_reflns_limit_l_min -20
_diffrn_reflns_number 25910
_diffrn_reflns_point_group_measured_fraction_full 0.974
_diffrn_reflns_point_group_measured_fraction_max 0.971
_diffrn_reflns_theta_full 25.240
_diffrn_reflns_theta_max 25.649
_diffrn_reflns_theta_min 2.175
_exptl_absorpt_coefficient_mu 1.411
_exptl_absorpt_correction_T_max 0.919
_exptl_absorpt_correction_T_min 0.874
_exptl_absorpt_correction_type multi-scan
_exptl_absorpt_process_details 'SADABS (Bruker,2005)'
_exptl_crystal_colour blue
_exptl_crystal_density_diffrn 1.460
_exptl_crystal_density_meas ?
_exptl_crystal_description block
_exptl_crystal_F_000 1440
_exptl_crystal_size_max 0.100
_exptl_crystal_size_mid 0.080
_exptl_crystal_size_min 0.060
_refine_diff_density_max 0.910
_refine_diff_density_min -0.635
_refine_diff_density_rms 0.108
_refine_ls_extinction_method none
_refine_ls_goodness_of_fit_ref 0.900
_refine_ls_hydrogen_treatment mixed
_refine_ls_matrix_type full
_refine_ls_number_parameters 380
_refine_ls_number_reflns 5751
_refine_ls_number_restraints 40
_refine_ls_restrained_S_all 0.911
_refine_ls_R_factor_all 0.1286
_refine_ls_R_factor_gt 0.0574
_refine_ls_shift/su_max 0.000
_refine_ls_shift/su_mean 0.000
_refine_ls_structure_factor_coef Fsqd
_refine_ls_weighting_details 'w=1/[\s^2^(Fo^2^)+(0.0917P)^2^] where P=(Fo^2^+2Fc^2^)/3'
_refine_ls_weighting_scheme calc
_refine_ls_wR_factor_gt 0.1368
_refine_ls_wR_factor_ref 0.1642
_reflns_Friedel_coverage 0.000
_reflns_number_gt 3113
_reflns_number_total 5751
_reflns_threshold_expression 'I > 2\s(I)'
_cod_data_source_file c9ob01442j2.cif
_cod_data_source_block shelx_CCDC2
_cod_depositor_comments
;
The following automatic conversions were performed:

'_exptl_crystal_density_meas' value 'not measured' was changed to '?'
- the value is perceived as not measured.

Automatic conversion script
Id: cif_fix_values 4973 2017-02-22 13:04:09Z antanas 

 Adding full bibliography for 7156997--7156999.cif.
;
_cod_database_code 7156999
_shelx_shelxl_version_number 2014/7
_shelx_space_group_comment
;
The symmetry employed for this shelxl refinement is uniquely defined
by the following loop, which should always be used as a source of
symmetry information in preference to the above space-group names.
They are only intended as comments.
;
_shelx_estimated_absorpt_t_min 0.872
_shelx_estimated_absorpt_t_max 0.920

loop_
_space_group_symop_operation_xyz
'x, y, z'
'-x, y+1/2, -z+1/2'
'-x, -y, -z'
'x, -y-1/2, z-1/2'

loop_
_atom_site_label
_atom_site_type_symbol
_atom_site_fract_x
_atom_site_fract_y
_atom_site_fract_z
_atom_site_U_iso_or_equiv
_atom_site_adp_type
_atom_site_occupancy
_atom_site_site_symmetry_order
_atom_site_calc_flag
_atom_site_refinement_flags_posn
_atom_site_refinement_flags_adp
C1 C 0.1780(3) -0.0463(5) 0.0116(3) 0.0437(13) Uani 1 1 d . .
C2 C 0.1931(3) -0.0245(5) -0.0714(3) 0.0394(12) Uani 1 1 d . .
C3 C 0.2102(4) 0.0869(5) -0.0947(3) 0.0530(15) Uani 1 1 d . .
H3 H 0.2100 0.1489 -0.0589 0.064 Uiso 1 1 calc R U
C7 C 0.1923(3) -0.1145(5) -0.1256(3) 0.0426(13) Uani 1 1 d . .
H7 H 0.1806 -0.1900 -0.1107 0.051 Uiso 1 1 calc R U
C13 C 0.0725(4) 0.2660(6) 0.1327(5) 0.076(2) Uani 1 1 d . .
H13A H 0.0794 0.2985 0.1870 0.091 Uiso 1 1 calc R U
H13B H 0.1267 0.2523 0.1209 0.091 Uiso 1 1 calc R U
C14 C 0.0303(6) 0.3524(8) 0.0749(6) 0.123(4) Uani 1 1 d D .
H14A H -0.0253 0.3615 0.0841 0.148 Uiso 1 1 calc R U
H14B H 0.0577 0.4272 0.0861 0.148 Uiso 1 1 calc R U
C15 C 0.0272(11) 0.3246(11) -0.0076(7) 0.197(7) Uani 1 1 d D .
H15A H 0.0816 0.3256 -0.0193 0.296 Uiso 1 1 calc R U
H15B H -0.0061 0.3811 -0.0411 0.296 Uiso 1 1 calc R U
H15C H 0.0039 0.2481 -0.0186 0.296 Uiso 1 1 calc R U
C19 C 0.5052(4) 0.1106(6) 0.3559(4) 0.0627(18) Uani 1 1 d . .
H19A H 0.5025 0.0739 0.4074 0.075 Uiso 1 1 calc R U
H19B H 0.5558 0.1550 0.3621 0.075 Uiso 1 1 calc R U
O1 O 0.1735(3) -0.1485(4) 0.0349(3) 0.0703(13) Uani 1 1 d . .
O6 O 0.4367(2) 0.1868(4) 0.3326(2) 0.0578(11) Uani 1 1 d . .
H6O H 0.4206 0.2094 0.3733 0.087 Uiso 1 1 calc R U
C22 C 0.4205(6) -0.3406(9) 0.4062(6) 0.129(3) Uani 1 1 d D U
H22A H 0.3842 -0.4071 0.3931 0.154 Uiso 1 1 calc R U
H22B H 0.4744 -0.3629 0.3970 0.154 Uiso 1 1 calc R U
C23 C 0.4249(10) -0.3121(15) 0.4816(7) 0.263(11) Uani 1 1 d D U
H23A H 0.3981 -0.2383 0.4848 0.394 Uiso 1 1 calc R U
H23B H 0.4813 -0.3059 0.5076 0.394 Uiso 1 1 calc R U
H23C H 0.3984 -0.3710 0.5084 0.394 Uiso 1 1 calc R U
H3O H 0.159(5) -0.167(8) 0.1349(15) 0.11(3) Uiso 1 1 d D .
C4 C 0.2279(4) 0.1074(5) -0.1712(3) 0.0601(17) Uani 1 1 d . .
H4 H 0.2394 0.1832 -0.1858 0.072 Uiso 1 1 calc R U
C5 C 0.2288(3) 0.0164(5) -0.2267(3) 0.0399(13) Uani 1 1 d . .
C6 C 0.2087(3) -0.0939(5) -0.2028(3) 0.0456(13) Uani 1 1 d . .
H6 H 0.2060 -0.1558 -0.2392 0.055 Uiso 1 1 calc R U
C8 C 0.0833(4) -0.1576(6) 0.1998(5) 0.074(2) Uani 1 1 d . .
H8A H 0.0823 -0.1595 0.2574 0.089 Uiso 1 1 calc R U
H8B H 0.0578 -0.2289 0.1759 0.089 Uiso 1 1 calc R U
C9 C 0.0343(4) -0.0550(6) 0.1624(4) 0.0631(18) Uani 1 1 d . .
H9A H 0.0258 -0.0622 0.1038 0.076 Uiso 1 1 calc R U
H9B H -0.0191 -0.0570 0.1780 0.076 Uiso 1 1 calc R U
C10 C 0.1580(3) 0.0596(7) 0.3267(3) 0.0588(18) Uani 1 1 d . .
H10A H 0.1643 0.1002 0.3783 0.071 Uiso 1 1 calc R U
H10B H 0.1611 -0.0239 0.3370 0.071 Uiso 1 1 calc R U
C11 C 0.0773(3) 0.0907(8) 0.2737(4) 0.071(2) Uani 1 1 d . .
H11A H 0.0337 0.0499 0.2934 0.085 Uiso 1 1 calc R U
H11B H 0.0679 0.1740 0.2782 0.085 Uiso 1 1 calc R U
C12 C 0.0286(3) 0.1505(6) 0.1314(4) 0.0590(17) Uani 1 1 d . .
H12A H -0.0244 0.1636 0.1464 0.071 Uiso 1 1 calc R U
H12B H 0.0188 0.1203 0.0764 0.071 Uiso 1 1 calc R U
C16 C 0.3646(4) -0.0105(7) 0.1489(4) 0.069(2) Uani 1 1 d . .
H16A H 0.4040 0.0445 0.1346 0.083 Uiso 1 1 calc R U
H16B H 0.3348 -0.0452 0.0993 0.083 Uiso 1 1 calc R U
C17 C 0.4086(4) -0.1044(7) 0.2031(4) 0.071(2) Uani 1 1 d . .
H17A H 0.3730 -0.1719 0.2023 0.085 Uiso 1 1 calc R U
H17B H 0.4570 -0.1286 0.1830 0.085 Uiso 1 1 calc R U
C18 C 0.5039(3) 0.0212(6) 0.2935(4) 0.0588(17) Uani 1 1 d . .
H18A H 0.5545 -0.0233 0.3052 0.071 Uiso 1 1 calc R U
H18B H 0.5015 0.0591 0.2413 0.071 Uiso 1 1 calc R U
C20 C 0.4570(4) -0.1589(6) 0.3462(4) 0.0691(19) Uani 1 1 d . U
H20A H 0.5011 -0.2025 0.3293 0.083 Uiso 1 1 calc R U
H20B H 0.4782 -0.1265 0.3994 0.083 Uiso 1 1 calc R U
C21 C 0.3893(6) -0.2408(9) 0.3528(7) 0.129(3) Uani 1 1 d D U
H21A H 0.3472 -0.2000 0.3748 0.154 Uiso 1 1 calc R U
H21B H 0.3649 -0.2696 0.2993 0.154 Uiso 1 1 calc R U
C24 C 0.3349(3) 0.0957(6) 0.4679(3) 0.0486(14) Uani 1 1 d . .
C25 C 0.3045(3) 0.0728(5) 0.5446(3) 0.0417(13) Uani 1 1 d . .
C26 C 0.2723(4) -0.0335(5) 0.5620(3) 0.0533(15) Uani 1 1 d . .
H26 H 0.2679 -0.0942 0.5245 0.064 Uiso 1 1 calc R U
C27 C 0.2467(4) -0.0499(5) 0.6343(3) 0.0538(15) Uani 1 1 d . .
H27 H 0.2239 -0.1216 0.6440 0.065 Uiso 1 1 calc R U
C28 C 0.2533(3) 0.0366(5) 0.6939(3) 0.0390(12) Uani 1 1 d . .
C29 C 0.2867(3) 0.1434(5) 0.6749(3) 0.0447(13) Uani 1 1 d . .
H29 H 0.2927 0.2037 0.7128 0.054 Uiso 1 1 calc R U
C30 C 0.3106(3) 0.1611(5) 0.6028(3) 0.0459(13) Uani 1 1 d . .
H30 H 0.3314 0.2337 0.5920 0.055 Uiso 1 1 calc R U
N1 N 0.0734(2) 0.0606(4) 0.1864(3) 0.0475(12) Uani 1 1 d . .
N2 N 0.4328(3) -0.0609(4) 0.2880(3) 0.0513(12) Uani 1 1 d . .
O2 O 0.1725(2) 0.0436(3) 0.0556(2) 0.0470(9) Uani 1 1 d . .
O3 O 0.1661(3) -0.1547(4) 0.1890(3) 0.0632(11) Uani 1 1 d D .
O4 O 0.2198(2) 0.0944(4) 0.2842(2) 0.0455(9) Uani 1 1 d . .
O5 O 0.3101(2) 0.0480(4) 0.1893(2) 0.0489(10) Uani 1 1 d . .
O7 O 0.3347(2) 0.0088(4) 0.4188(2) 0.0490(10) Uani 1 1 d . .
O8 O 0.3602(3) 0.1960(4) 0.4553(3) 0.0724(13) Uani 1 1 d . .
Cu1 Cu 0.19298(3) 0.04994(6) 0.17222(3) 0.0375(2) Uani 1 1 d . .
Cu2 Cu 0.33157(4) 0.03401(6) 0.30480(4) 0.0403(2) Uani 1 1 d . .

loop_
_atom_site_aniso_label
_atom_site_aniso_U_11
_atom_site_aniso_U_22
_atom_site_aniso_U_33
_atom_site_aniso_U_23
_atom_site_aniso_U_13
_atom_site_aniso_U_12
C1 0.039(3) 0.053(4) 0.038(3) 0.000(3) 0.006(2) 0.001(3)
C2 0.040(3) 0.046(3) 0.033(3) -0.002(2) 0.006(2) 0.002(2)
C3 0.086(4) 0.037(3) 0.039(3) -0.004(3) 0.022(3) -0.001(3)
C7 0.049(3) 0.035(3) 0.045(3) -0.004(3) 0.014(2) -0.006(2)
C13 0.069(4) 0.057(5) 0.094(5) 0.005(4) -0.003(4) 0.004(4)
C14 0.131(8) 0.066(6) 0.164(10) 0.029(7) 0.005(7) 0.005(6)
C15 0.39(2) 0.100(9) 0.098(8) 0.035(7) 0.049(11) 0.003(12)
C19 0.049(3) 0.061(4) 0.075(4) 0.006(4) 0.004(3) -0.009(3)
O1 0.116(4) 0.048(3) 0.054(2) 0.003(2) 0.036(2) -0.012(3)
O6 0.062(2) 0.052(3) 0.062(3) 0.010(2) 0.017(2) 0.001(2)
C22 0.121(5) 0.102(5) 0.161(6) 0.046(5) 0.021(5) -0.030(4)
C23 0.35(2) 0.31(2) 0.120(8) 0.049(9) 0.025(11) -0.225(19)
C4 0.103(5) 0.038(3) 0.043(3) -0.008(3) 0.023(3) -0.013(3)
C5 0.043(3) 0.041(3) 0.034(3) -0.004(2) 0.004(2) 0.006(2)
C6 0.049(3) 0.044(3) 0.044(3) -0.009(3) 0.007(2) -0.002(3)
C8 0.084(5) 0.056(4) 0.085(5) 0.014(4) 0.022(4) -0.008(4)
C9 0.051(3) 0.066(5) 0.069(4) 0.020(3) 0.005(3) -0.007(3)
C10 0.042(3) 0.102(6) 0.036(3) 0.004(3) 0.017(2) 0.005(3)
C11 0.044(3) 0.117(6) 0.057(4) 0.002(4) 0.025(3) 0.007(4)
C12 0.040(3) 0.058(4) 0.076(4) 0.014(3) 0.005(3) 0.009(3)
C16 0.047(3) 0.123(6) 0.041(3) -0.010(4) 0.015(3) 0.019(4)
C17 0.060(4) 0.080(5) 0.074(5) -0.021(4) 0.020(3) 0.021(4)
C18 0.040(3) 0.063(4) 0.075(4) 0.012(4) 0.017(3) 0.003(3)
C20 0.056(4) 0.056(4) 0.090(5) 0.022(4) 0.002(3) 0.007(3)
C21 0.121(5) 0.102(5) 0.161(6) 0.046(5) 0.021(5) -0.030(4)
C24 0.051(3) 0.057(4) 0.035(3) 0.004(3) 0.001(2) 0.013(3)
C25 0.044(3) 0.047(3) 0.033(3) 0.000(2) 0.002(2) 0.006(2)
C26 0.075(4) 0.051(4) 0.036(3) -0.011(3) 0.015(3) -0.009(3)
C27 0.073(4) 0.046(4) 0.044(3) -0.007(3) 0.015(3) -0.009(3)
C28 0.044(3) 0.040(3) 0.033(3) -0.003(2) 0.008(2) 0.004(2)
C29 0.050(3) 0.043(3) 0.042(3) -0.010(3) 0.010(2) 0.006(3)
C30 0.051(3) 0.043(3) 0.045(3) 0.004(3) 0.011(2) 0.003(3)
N1 0.038(2) 0.049(3) 0.056(3) 0.002(2) 0.008(2) 0.004(2)
N2 0.041(2) 0.052(3) 0.060(3) 0.004(2) 0.006(2) 0.005(2)
O2 0.061(2) 0.052(2) 0.0277(18) -0.0015(17) 0.0062(16) 0.0041(19)
O3 0.086(3) 0.047(3) 0.058(3) 0.014(2) 0.018(2) 0.009(2)
O4 0.0404(19) 0.064(3) 0.0329(18) -0.0025(18) 0.0092(15) 0.0092(18)
O5 0.0439(19) 0.074(3) 0.0304(18) -0.0035(18) 0.0116(15) 0.0142(19)
O7 0.058(2) 0.056(3) 0.033(2) 0.0028(19) 0.0105(17) 0.0041(19)
O8 0.103(3) 0.061(3) 0.063(3) -0.002(2) 0.038(3) -0.005(3)
Cu1 0.0373(3) 0.0462(4) 0.0296(3) 0.0015(3) 0.0080(2) 0.0053(3)
Cu2 0.0375(3) 0.0531(5) 0.0307(3) 0.0008(3) 0.0071(3) 0.0043(3)

loop_
_atom_type_symbol
_atom_type_description
_atom_type_scat_dispersion_real
_atom_type_scat_dispersion_imag
_atom_type_scat_source
C C 0.0033 0.0016 'International Tables Vol C Tables 4.2.6.8 and 6.1.1.4'
H H 0.0000 0.0000 'International Tables Vol C Tables 4.2.6.8 and 6.1.1.4'
N N 0.0061 0.0033 'International Tables Vol C Tables 4.2.6.8 and 6.1.1.4'
O O 0.0106 0.0060 'International Tables Vol C Tables 4.2.6.8 and 6.1.1.4'
Cu Cu 0.3201 1.2651 'International Tables Vol C Tables 4.2.6.8 and 6.1.1.4'

loop_
_geom_angle_atom_site_label_1
_geom_angle_atom_site_label_2
_geom_angle_atom_site_label_3
_geom_angle
_geom_angle_site_symmetry_3
O1 C1 O2 124.1(5) .
O1 C1 C2 119.1(5) .
O2 C1 C2 116.8(5) .
C7 C2 C3 118.8(5) .
C7 C2 C1 121.0(5) .
C3 C2 C1 120.1(5) .
C2 C3 C4 120.6(5) .
C2 C7 C6 120.7(5) .
C14 C13 C12 114.3(6) .
C15 C14 C13 114.9(9) .
O6 C19 C18 109.1(5) .
C23 C22 C21 110.2(12) .
C3 C4 C5 121.3(6) .
C6 C5 C4 116.9(5) .
C6 C5 C28 121.6(5) 1_554
C4 C5 C28 121.4(5) 1_554
C5 C6 C7 121.6(5) .
O3 C8 C9 113.1(6) .
N1 C9 C8 114.0(5) .
O4 C10 C11 106.6(5) .
N1 C11 C10 113.3(5) .
N1 C12 C13 114.4(5) .
O5 C16 C17 109.5(5) .
N2 C17 C16 110.6(6) .
C19 C18 N2 112.8(5) .
C21 C20 N2 114.1(5) .
C22 C21 C20 110.3(8) .
O8 C24 O7 124.0(6) .
O8 C24 C25 119.0(5) .
O7 C24 C25 117.0(6) .
C26 C25 C30 118.0(5) .
C26 C25 C24 123.0(5) .
C30 C25 C24 119.0(5) .
C27 C26 C25 120.2(5) .
C26 C27 C28 122.8(6) .
C27 C28 C29 115.8(5) .
C27 C28 C5 122.4(5) 1_556
C29 C28 C5 121.8(5) 1_556
C30 C29 C28 121.8(5) .
C29 C30 C25 121.4(6) .
C12 N1 C11 112.0(5) .
C12 N1 C9 107.6(4) .
C11 N1 C9 113.8(5) .
C12 N1 Cu1 110.7(4) .
C11 N1 Cu1 105.2(3) .
C9 N1 Cu1 107.3(4) .
C17 N2 C20 111.4(5) .
C17 N2 C18 109.6(5) .
C20 N2 C18 108.5(4) .
C17 N2 Cu2 103.0(3) .
C20 N2 Cu2 115.7(4) .
C18 N2 Cu2 108.4(4) .
C1 O2 Cu1 126.8(3) .
C8 O3 Cu1 104.0(4) .
C10 O4 Cu1 111.3(3) .
C10 O4 Cu2 124.6(3) .
Cu1 O4 Cu2 96.82(16) .
C16 O5 Cu2 115.9(3) .
C16 O5 Cu1 131.8(4) .
Cu2 O5 Cu1 98.30(17) .
C24 O7 Cu2 121.0(4) .
O5 Cu1 O4 79.23(14) .
O5 Cu1 O2 97.62(16) .
O4 Cu1 O2 166.28(18) .
O5 Cu1 N1 164.75(17) .
O4 Cu1 N1 85.58(17) .
O2 Cu1 N1 97.47(17) .
O5 Cu1 O3 100.19(17) .
O4 Cu1 O3 99.07(16) .
O2 Cu1 O3 94.63(16) .
N1 Cu1 O3 80.75(18) .
O5 Cu1 Cu2 40.83(10) .
O4 Cu1 Cu2 42.03(10) .
O2 Cu1 Cu2 138.03(12) .
N1 Cu1 Cu2 124.35(13) .
O3 Cu1 Cu2 89.29(11) .
O5 Cu2 O7 170.21(16) .
O5 Cu2 O4 78.44(14) .
O7 Cu2 O4 94.40(16) .
O5 Cu2 N2 84.72(17) .
O7 Cu2 N2 100.70(18) .
O4 Cu2 N2 159.19(17) .
O5 Cu2 Cu1 40.87(11) .
O7 Cu2 Cu1 130.01(12) .
O4 Cu2 Cu1 41.14(10) .
N2 Cu2 Cu1 118.67(13) .

loop_
_geom_bond_atom_site_label_1
_geom_bond_atom_site_label_2
_geom_bond_distance
_geom_bond_site_symmetry_2
C1 O1 1.239(7) .
C1 O2 1.278(7) .
C1 C2 1.481(7) .
C2 C7 1.371(7) .
C2 C3 1.378(8) .
C3 C4 1.389(8) .
C7 C6 1.391(7) .
C13 C14 1.467(10) .
C13 C12 1.508(9) .
C14 C15 1.412(11) .
C19 O6 1.428(7) .
C19 C18 1.460(9) .
C22 C23 1.296(11) .
C22 C21 1.482(11) .
C4 C5 1.397(8) .
C5 C6 1.383(8) .
C5 C28 1.482(7) 1_554
C8 O3 1.420(8) .
C8 C9 1.496(9) .
C9 N1 1.495(8) .
C10 O4 1.413(7) .
C10 C11 1.506(8) .
C11 N1 1.494(8) .
C12 N1 1.484(7) .
C16 O5 1.398(7) .
C16 C17 1.505(10) .
C17 N2 1.491(8) .
C18 N2 1.498(7) .
C20 C21 1.484(11) .
C20 N2 1.491(8) .
C24 O8 1.252(8) .
C24 O7 1.289(7) .
C24 C25 1.491(8) .
C25 C26 1.381(8) .
C25 C30 1.396(8) .
C26 C27 1.372(8) .
C27 C28 1.396(7) .
C28 C29 1.403(8) .
C28 C5 1.482(7) 1_556
C29 C30 1.356(7) .
N1 Cu1 2.048(4) .
N2 Cu2 2.064(5) .
O2 Cu1 1.922(3) .
O3 Cu1 2.408(5) .
O4 Cu1 1.916(3) .
O4 Cu2 1.949(3) .
O5 Cu2 1.910(3) .
O5 Cu1 1.912(4) .
O7 Cu2 1.925(4) .
Cu1 Cu2 2.8908(9) .
